data_4309111
loop_
_publ_author_name
'Louise Natrajan'
'Jacques P\'ecaut'
'Marinella Mazzanti'
'Colette LeBrun'

_publ_section_title
;
Controlled Hydrolysis of Lanthanide Complexes of the N-Donor Tripod
Tris(2-pyridylmethyl)amine versus Bisligand Complex Formation
;
_journal_name_full 'Inorganic Chemistry'
_journal_page_first 4756
_journal_page_last 4765
_journal_paper_doi 10.1021/ic0502224
_journal_volume 44
_journal_year 2005
_chemical_formula_sum 'C22 H27 Ce I2 N6 O2'
_chemical_formula_weight 801.42
_chemical_name_systematic
; 
 ? 
;
_space_group_IT_number 14
_symmetry_cell_setting monoclinic
_symmetry_space_group_name_Hall '-P 2yn'
_symmetry_space_group_name_H-M 'P 1 21/n 1'
_atom_sites_solution_hydrogens geom
_atom_sites_solution_primary direct
_atom_sites_solution_secondary difmap
_audit_creation_method SHELXL-97
_cell_angle_alpha 90.00
_cell_angle_beta 102.835(9)
_cell_angle_gamma 90.00
_cell_formula_units_Z 4
_cell_length_a 15.058(9)
_cell_length_b 12.077(7)
_cell_length_c 15.880(9)
_cell_measurement_temperature 223(2)
_cell_volume 2816(3)
_computing_cell_refinement 'Bruker SMART'
_computing_data_collection 'Bruker SMART'
_computing_data_reduction 'Bruker SAINT'
_computing_molecular_graphics 'Bruker SHELXTL'
_computing_publication_material 'Bruker SHELXTL'
_computing_structure_refinement 'SHELXL-97 (Sheldrick, 1997)'
_computing_structure_solution 'SHELXS-97 (Sheldrick, 1990)'
_diffrn_ambient_temperature 223(2)
_diffrn_measured_fraction_theta_full 0.962
_diffrn_measured_fraction_theta_max 0.962
_diffrn_measurement_device_type 'CCD area detector'
_diffrn_measurement_method 'phi and omega scans'
_diffrn_radiation_monochromator graphite
_diffrn_radiation_source 'fine-focus sealed tube'
_diffrn_radiation_type MoK\a
_diffrn_radiation_wavelength 0.71073
_diffrn_reflns_av_R_equivalents 0.0436
_diffrn_reflns_av_sigmaI/netI 0.0563
_diffrn_reflns_limit_h_max 16
_diffrn_reflns_limit_h_min -16
_diffrn_reflns_limit_k_max 8
_diffrn_reflns_limit_k_min -13
_diffrn_reflns_limit_l_max 17
_diffrn_reflns_limit_l_min -15
_diffrn_reflns_number 9878
_diffrn_reflns_theta_full 23.26
_diffrn_reflns_theta_max 23.26
_diffrn_reflns_theta_min 1.69
_exptl_absorpt_coefficient_mu 3.838
_exptl_absorpt_correction_type none
_exptl_crystal_density_diffrn 1.891
_exptl_crystal_density_meas 0
_exptl_crystal_density_method 'not measured'
_exptl_crystal_F_000 1524
_exptl_crystal_size_max 0.10
_exptl_crystal_size_mid 0.10
_exptl_crystal_size_min 0.04
_refine_diff_density_max 3.531
_refine_diff_density_min -2.785
_refine_diff_density_rms 0.256
_refine_ls_extinction_method none
_refine_ls_goodness_of_fit_ref 1.045
_refine_ls_hydrogen_treatment mixed
_refine_ls_matrix_type full
_refine_ls_number_parameters 313
_refine_ls_number_reflns 3905
_refine_ls_number_restraints 0
_refine_ls_restrained_S_all 1.045
_refine_ls_R_factor_all 0.0736
_refine_ls_R_factor_gt 0.0673
_refine_ls_shift/su_max 0.000
_refine_ls_shift/su_mean 0.000
_refine_ls_structure_factor_coef Fsqd
_refine_ls_weighting_details 'calc w=1/[\s^2^(Fo^2^)+(0.1293P)^2^+14.3383P] where P=(Fo^2^+2Fc^2^)/3'
_refine_ls_weighting_scheme calc
_refine_ls_wR_factor_gt 0.1783
_refine_ls_wR_factor_ref 0.1835
_reflns_number_gt 3408
_reflns_number_total 3905
_reflns_threshold_expression >2sigma(I)
_cod_data_source_file ic0502224si20050211_013138_9.cif
_cod_data_source_block struc_[Ce(tpa)(?-OH)(MeCN)(H2O)]2I4,9
_cod_depositor_comments
;
The following automatic conversions were performed:
'_symmetry_cell_setting' value 'Monoclinic' changed to 'monoclinic'
according to '/home/saulius/struct/CIF-dictionaries/cif_core.dic'
dictionary named 'cif_core.dic' version 2.4.1 from 2010-06-29.

Automatic conversion script
Id: cif_fix_enum 1527 2010-12-29 10:47:43Z saulius 
;
_cod_database_code 4309111

loop_
_symmetry_equiv_pos_as_xyz
'x, y, z'
'-x+1/2, y+1/2, -z+1/2'
'-x, -y, -z'
'x-1/2, -y-1/2, z-1/2'

loop_
_atom_site_label
_atom_site_type_symbol
_atom_site_fract_x
_atom_site_fract_y
_atom_site_fract_z
_atom_site_U_iso_or_equiv
_atom_site_adp_type
_atom_site_occupancy
_atom_site_symmetry_multiplicity
_atom_site_calc_flag
_atom_site_refinement_flags
_atom_site_disorder_assembly
_atom_site_disorder_group
Ce1 Ce 0.10540(4) 0.44000(5) 0.46780(3) 0.0260(3) Uani 1 1 d . . .
I1 I 0.37055(6) 0.60013(7) 0.20788(5) 0.0455(3) Uani 1 1 d . . .
I2 I 0.11043(6) 0.48816(8) 0.81298(5) 0.0540(3) Uani 1 1 d . . .
O1 O 0.0770(6) 0.3779(8) 0.3129(5) 0.044(2) Uani 1 1 d . . .
H1O1 H 0.084(9) 0.310(13) 0.300(8) 0.053 Uiso 1 1 d . . .
H2O1 H 0.038(9) 0.396(12) 0.272(9) 0.053 Uiso 1 1 d . . .
O2 O -0.0403(5) 0.5133(6) 0.4173(5) 0.0315(17) Uani 1 1 d . . .
H1O2 H -0.052(8) 0.520(11) 0.369(8) 0.038 Uiso 1 1 d . . .
N1 N 0.2653(6) 0.3651(8) 0.4441(5) 0.034(2) Uani 1 1 d . . .
N2 N 0.2461(6) 0.5130(8) 0.5864(5) 0.034(2) Uani 1 1 d . . .
N3 N 0.0128(6) 0.2567(8) 0.4743(6) 0.036(2) Uani 1 1 d . . .
N4 N 0.1837(6) 0.2877(7) 0.5845(5) 0.031(2) Uani 1 1 d . . .
N11 N 0.1452(7) 0.6183(9) 0.3841(7) 0.048(3) Uani 1 1 d . . .
N12 N 0.3321(13) 0.7993(18) 0.4387(12) 0.114(6) Uani 1 1 d . . .
C1 C 0.2337(7) 0.2155(9) 0.5340(7) 0.033(2) Uani 1 1 d . . .
H1A H 0.1903 0.1806 0.4863 0.040 Uiso 1 1 calc R . .
H1B H 0.2658 0.1568 0.5714 0.040 Uiso 1 1 calc R . .
C2 C 0.3010(7) 0.2834(9) 0.4990(7) 0.033(2) Uani 1 1 d . . .
C3 C 0.3952(8) 0.2634(11) 0.5205(7) 0.042(3) Uani 1 1 d . . .
H3 H 0.4186 0.2049 0.5580 0.050 Uiso 1 1 calc R . .
C4 C 0.4533(8) 0.3296(12) 0.4866(8) 0.050(3) Uani 1 1 d . . .
H4 H 0.5167 0.3185 0.5016 0.060 Uiso 1 1 calc R . .
C5 C 0.4158(8) 0.4123(11) 0.4303(8) 0.045(3) Uani 1 1 d . . .
H5 H 0.4535 0.4582 0.4055 0.054 Uiso 1 1 calc R . .
C6 C 0.3216(8) 0.4278(9) 0.4100(7) 0.036(3) Uani 1 1 d . . .
H6 H 0.2968 0.4842 0.3710 0.044 Uiso 1 1 calc R . .
C7 C 0.2477(7) 0.3359(9) 0.6601(6) 0.035(3) Uani 1 1 d . . .
H7A H 0.2144 0.3470 0.7059 0.042 Uiso 1 1 calc R . .
H7B H 0.2954 0.2811 0.6813 0.042 Uiso 1 1 calc R . .
C8 C 0.2924(7) 0.4416(9) 0.6473(6) 0.030(2) Uani 1 1 d . . .
C9 C 0.3751(8) 0.4731(12) 0.6990(7) 0.043(3) Uani 1 1 d . . .
H9 H 0.4072 0.4231 0.7401 0.051 Uiso 1 1 calc R . .
C10 C 0.4100(8) 0.5733(11) 0.6916(7) 0.042(3) Uani 1 1 d . . .
H10 H 0.4670 0.5927 0.7263 0.050 Uiso 1 1 calc R . .
C11 C 0.3608(8) 0.6504(10) 0.6313(7) 0.041(3) Uani 1 1 d . . .
H11 H 0.3818 0.7231 0.6271 0.049 Uiso 1 1 calc R . .
C12 C 0.2824(7) 0.6135(9) 0.5802(7) 0.035(3) Uani 1 1 d . . .
H12 H 0.2510 0.6617 0.5372 0.042 Uiso 1 1 calc R . .
C13 C 0.1142(7) 0.2208(9) 0.6136(6) 0.033(2) Uani 1 1 d . . .
H13A H 0.0949 0.2609 0.6601 0.040 Uiso 1 1 calc R . .
H13B H 0.1425 0.1514 0.6380 0.040 Uiso 1 1 calc R . .
C14 C 0.0315(7) 0.1934(9) 0.5455(7) 0.030(2) Uani 1 1 d . . .
C15 C -0.0275(8) 0.1102(10) 0.5602(8) 0.041(3) Uani 1 1 d . . .
H15 H -0.009(10) 0.066(13) 0.618(10) 0.07(5) Uiso 1 1 d . . .
C16 C -0.1067(8) 0.0945(10) 0.4993(8) 0.044(3) Uani 1 1 d . . .
H16 H -0.1479 0.0397 0.5085 0.053 Uiso 1 1 calc R . .
C17 C -0.1273(8) 0.1564(11) 0.4258(8) 0.047(3) Uani 1 1 d . . .
H17 H -0.1815 0.1454 0.3840 0.057 Uiso 1 1 calc R . .
C18 C -0.0649(8) 0.2358(10) 0.4158(8) 0.043(3) Uani 1 1 d . . .
H18 H -0.0773 0.2782 0.3648 0.051 Uiso 1 1 calc R . .
C21 C 0.1500(8) 0.6780(10) 0.3327(8) 0.041(3) Uani 1 1 d . . .
C22 C 0.1553(10) 0.7577(11) 0.2652(9) 0.060(4) Uani 1 1 d . . .
H22A H 0.1014 0.7516 0.2189 0.090 Uiso 1 1 calc R . .
H22B H 0.2090 0.7427 0.2428 0.090 Uiso 1 1 calc R . .
H22C H 0.1592 0.8320 0.2889 0.090 Uiso 1 1 calc R . .
C23 C 0.3521(11) 0.8879(16) 0.4254(10) 0.067(4) Uani 1 1 d . . .
C24 C 0.3782(12) 0.9967(15) 0.4117(15) 0.093(6) Uani 1 1 d . . .
H24A H 0.3746 1.0419 0.4613 0.140 Uiso 1 1 calc R . .
H24B H 0.3378 1.0265 0.3605 0.140 Uiso 1 1 calc R . .
H24C H 0.4403 0.9968 0.4038 0.140 Uiso 1 1 calc R . .

loop_
_atom_site_aniso_label
_atom_site_aniso_U_11
_atom_site_aniso_U_22
_atom_site_aniso_U_33
_atom_site_aniso_U_23
_atom_site_aniso_U_13
_atom_site_aniso_U_12
Ce1 0.0249(4) 0.0213(4) 0.0320(4) 0.0034(2) 0.0068(3) 0.0022(3)
I1 0.0482(5) 0.0311(5) 0.0594(5) 0.0079(3) 0.0165(4) 0.0038(4)
I2 0.0654(6) 0.0501(6) 0.0401(5) -0.0090(4) -0.0021(4) 0.0214(4)
O1 0.052(5) 0.031(5) 0.047(5) 0.000(4) 0.005(4) 0.012(4)
O2 0.036(4) 0.037(4) 0.022(3) 0.004(3) 0.007(3) 0.006(4)
N1 0.038(5) 0.028(5) 0.039(5) 0.003(4) 0.014(4) 0.003(4)
N2 0.033(5) 0.032(5) 0.037(5) -0.003(4) 0.009(4) 0.002(4)
N3 0.043(5) 0.027(5) 0.042(5) 0.001(4) 0.017(4) 0.005(4)
N4 0.031(5) 0.027(5) 0.037(4) 0.001(4) 0.011(4) 0.007(4)
N11 0.047(6) 0.036(6) 0.064(7) 0.013(6) 0.020(5) -0.002(5)
N12 0.107(13) 0.112(16) 0.106(13) 0.021(11) -0.012(10) -0.024(12)
C1 0.037(6) 0.022(6) 0.043(6) -0.001(5) 0.014(5) 0.012(5)
C2 0.034(6) 0.025(6) 0.042(6) -0.002(5) 0.014(5) -0.006(5)
C3 0.042(7) 0.035(7) 0.048(6) -0.003(5) 0.011(5) 0.013(6)
C4 0.030(6) 0.066(9) 0.060(7) 0.005(7) 0.021(6) 0.003(7)
C5 0.049(8) 0.040(7) 0.054(7) -0.007(6) 0.028(6) -0.007(6)
C6 0.038(6) 0.030(6) 0.046(6) 0.002(5) 0.018(5) 0.005(5)
C7 0.040(6) 0.035(6) 0.029(5) 0.009(5) 0.005(4) 0.002(5)
C8 0.032(6) 0.031(6) 0.029(5) -0.004(4) 0.008(4) 0.002(5)
C9 0.036(6) 0.057(8) 0.034(6) 0.006(5) 0.006(5) -0.008(6)
C10 0.040(7) 0.044(8) 0.045(6) -0.015(5) 0.017(5) -0.013(6)
C11 0.044(7) 0.028(6) 0.052(7) -0.009(5) 0.013(6) -0.006(6)
C12 0.033(6) 0.021(6) 0.049(6) 0.001(5) 0.006(5) -0.006(5)
C13 0.042(6) 0.025(6) 0.035(5) 0.009(4) 0.012(5) -0.005(5)
C14 0.032(6) 0.020(5) 0.044(6) -0.002(5) 0.017(5) 0.001(5)
C15 0.042(7) 0.027(6) 0.062(8) 0.000(6) 0.026(6) -0.001(5)
C16 0.043(7) 0.027(6) 0.068(8) -0.006(6) 0.022(6) -0.008(6)
C17 0.038(7) 0.042(8) 0.060(8) -0.012(6) 0.006(6) -0.010(6)
C18 0.044(7) 0.032(7) 0.049(7) -0.007(5) 0.002(5) -0.005(6)
C21 0.048(7) 0.031(7) 0.046(7) 0.005(6) 0.012(5) 0.000(6)
C22 0.086(10) 0.034(7) 0.067(8) 0.026(7) 0.036(7) 0.027(8)
C23 0.063(10) 0.068(11) 0.067(9) 0.004(8) 0.009(7) -0.015(9)
C24 0.071(11) 0.063(12) 0.143(18) 0.013(12) 0.019(11) 0.001(10)

loop_
_atom_type_symbol
_atom_type_description
_atom_type_scat_dispersion_real
_atom_type_scat_dispersion_imag
_atom_type_scat_source
C C 0.0033 0.0016 'International Tables Vol C Tables 4.2.6.8 and 6.1.1.4'
H H 0.0000 0.0000 'International Tables Vol C Tables 4.2.6.8 and 6.1.1.4'
N N 0.0061 0.0033 'International Tables Vol C Tables 4.2.6.8 and 6.1.1.4'
O O 0.0106 0.0060 'International Tables Vol C Tables 4.2.6.8 and 6.1.1.4'
I I -0.4742 1.8119 'International Tables Vol C Tables 4.2.6.8 and 6.1.1.4'
Ce Ce -0.2486 2.6331 'International Tables Vol C Tables 4.2.6.8 and 6.1.1.4'

loop_
_geom_angle_atom_site_label_1
_geom_angle_atom_site_label_2
_geom_angle_atom_site_label_3
_geom_angle
_geom_angle_site_symmetry_1
_geom_angle_site_symmetry_3
_geom_angle_publ_flag
O2 Ce1 O2 69.5(3) 3_566 . ?
O2 Ce1 O1 146.1(3) 3_566 . ?
O2 Ce1 O1 80.5(3) . . ?
O2 Ce1 N3 81.6(3) 3_566 . ?
O2 Ce1 N3 82.4(3) . . ?
O1 Ce1 N3 79.1(3) . . ?
O2 Ce1 N2 76.8(3) 3_566 . ?
O2 Ce1 N2 131.2(3) . . ?
O1 Ce1 N2 136.8(3) . . ?
N3 Ce1 N2 126.7(3) . . ?
O2 Ce1 N11 112.1(3) 3_566 . ?
O2 Ce1 N11 79.7(3) . . ?
O1 Ce1 N11 76.2(3) . . ?
N3 Ce1 N11 151.5(3) . . ?
N2 Ce1 N11 81.6(3) . . ?
O2 Ce1 N1 137.9(3) 3_566 . ?
O2 Ce1 N1 152.4(2) . . ?
O1 Ce1 N1 74.0(3) . . ?
N3 Ce1 N1 102.8(3) . . ?
N2 Ce1 N1 67.1(3) . . ?
N11 Ce1 N1 83.9(3) . . ?
O2 Ce1 N4 79.8(3) 3_566 . ?
O2 Ce1 N4 136.9(3) . . ?
O1 Ce1 N4 115.0(3) . . ?
N3 Ce1 N4 63.4(3) . . ?
N2 Ce1 N4 65.1(3) . . ?
N11 Ce1 N4 141.5(3) . . ?
N1 Ce1 N4 66.1(2) . . ?
O2 Ce1 Ce1 34.85(18) 3_566 3_566 ?
O2 Ce1 Ce1 34.63(17) . 3_566 ?
O1 Ce1 Ce1 113.8(2) . 3_566 ?
N3 Ce1 Ce1 80.21(19) . 3_566 ?
N2 Ce1 Ce1 105.26(19) . 3_566 ?
N11 Ce1 Ce1 96.8(2) . 3_566 ?
N1 Ce1 Ce1 172.15(19) . 3_566 ?
N4 Ce1 Ce1 109.72(17) . 3_566 ?
Ce1 O2 Ce1 110.5(3) 3_566 . ?
C6 N1 C2 118.7(9) . . ?
C6 N1 Ce1 122.4(7) . . ?
C2 N1 Ce1 113.5(6) . . ?
C12 N2 C8 118.0(9) . . ?
C12 N2 Ce1 121.5(7) . . ?
C8 N2 Ce1 119.6(7) . . ?
C14 N3 C18 117.5(10) . . ?
C14 N3 Ce1 120.0(7) . . ?
C18 N3 Ce1 121.1(7) . . ?
C13 N4 C7 109.8(8) . . ?
C13 N4 C1 109.0(8) . . ?
C7 N4 C1 110.5(8) . . ?
C13 N4 Ce1 110.9(6) . . ?
C7 N4 Ce1 113.3(6) . . ?
C1 N4 Ce1 103.0(6) . . ?
C21 N11 Ce1 162.8(10) . . ?
N4 C1 C2 110.0(8) . . ?
N1 C2 C3 121.3(10) . . ?
N1 C2 C1 115.8(9) . . ?
C3 C2 C1 122.9(10) . . ?
C4 C3 C2 120.0(11) . . ?
C5 C4 C3 118.0(11) . . ?
C4 C5 C6 119.9(11) . . ?
N1 C6 C5 122.1(11) . . ?
C8 C7 N4 117.5(8) . . ?
N2 C8 C9 119.8(10) . . ?
N2 C8 C7 117.8(9) . . ?
C9 C8 C7 122.2(10) . . ?
C10 C9 C8 121.2(12) . . ?
C9 C10 C11 119.8(11) . . ?
C12 C11 C10 116.4(11) . . ?
N2 C12 C11 124.7(11) . . ?
N4 C13 C14 115.4(8) . . ?
N3 C14 C15 122.0(10) . . ?
N3 C14 C13 117.9(9) . . ?
C15 C14 C13 119.8(10) . . ?
C16 C15 C14 117.9(12) . . ?
C17 C16 C15 121.6(12) . . ?
C16 C17 C18 116.8(11) . . ?
N3 C18 C17 124.1(11) . . ?
N11 C21 C22 179.2(14) . . ?
N12 C23 C24 178(2) . . ?

loop_
_geom_bond_atom_site_label_1
_geom_bond_atom_site_label_2
_geom_bond_distance
_geom_bond_site_symmetry_2
_geom_bond_publ_flag
Ce1 O2 2.324(7) 3_566 ?
Ce1 O2 2.337(7) . ?
Ce1 O1 2.516(8) . ?
Ce1 N3 2.630(9) . ?
Ce1 N2 2.653(9) . ?
Ce1 N11 2.667(11) . ?
Ce1 N1 2.676(9) . ?
Ce1 N4 2.690(8) . ?
Ce1 Ce1 3.829(2) 3_566 ?
O2 Ce1 2.324(7) 3_566 ?
N1 C6 1.338(14) . ?
N1 C2 1.346(14) . ?
N2 C12 1.344(14) . ?
N2 C8 1.366(14) . ?
N3 C14 1.341(14) . ?
N3 C18 1.348(14) . ?
N4 C13 1.475(13) . ?
N4 C7 1.482(14) . ?
N4 C1 1.495(13) . ?
N11 C21 1.103(14) . ?
N12 C23 1.14(2) . ?
C1 C2 1.503(15) . ?
C2 C3 1.404(15) . ?
C3 C4 1.380(17) . ?
C4 C5 1.376(18) . ?
C5 C6 1.396(17) . ?
C7 C8 1.478(16) . ?
C8 C9 1.384(15) . ?
C9 C10 1.334(18) . ?
C10 C11 1.421(17) . ?
C11 C12 1.351(15) . ?
C13 C14 1.495(15) . ?
C14 C15 1.395(16) . ?
C15 C16 1.372(18) . ?
C16 C17 1.361(18) . ?
C17 C18 1.376(17) . ?
C21 C22 1.457(17) . ?
C23 C24 1.40(3) . ?

loop_
_geom_hbond_atom_site_label_D
_geom_hbond_atom_site_label_H
_geom_hbond_atom_site_label_A
_geom_hbond_distance_DH
_geom_hbond_distance_HA
_geom_hbond_distance_DA
_geom_hbond_angle_DHA
_geom_hbond_site_symmetry_A
O1 H1O1 I1 0.86(15) 2.63(16) 3.479(9) 168(11) 2_545
O1 H2O1 I2 0.81(14) 2.72(15) 3.474(9) 156(13) 3_566
O2 H1O2 I2 0.76(12) 2.82(13) 3.574(7) 171(12) 3_566
